data_7237331
loop_
_publ_author_name
'Liao, Qing'
'Wang, Zhen'
'Gao, Qinggang'
'Zhang, Zhaoyi'
'Ren, Jiahuan'
'De, Jianbo'
'Zhang, Xiaosen'
'Xu, Zhenzhen'
'Fu, Hongbing'

_publ_section_title
;
 The effect of 1D- and 2D-polymorphs on organic single-crystal
 optoelectronic devices: lasers and field effect transistors
;
_journal_issue 30
_journal_name_full 'Journal of Materials Chemistry C'
_journal_page_first 7994
_journal_paper_doi 10.1039/C8TC01584H
_journal_volume 6
_journal_year 2018
_chemical_formula_moiety 'C28 H22 O2 S4'
_chemical_formula_sum 'C28 H22 O2 S4'
_chemical_formula_weight 518.69
_space_group_crystal_system monoclinic
_space_group_IT_number 14
_space_group_name_Hall '-P 2ybc'
_space_group_name_H-M_alt 'P 1 21/c 1'
_atom_sites_solution_hydrogens geom
_atom_sites_solution_primary dual
_audit_creation_date 2017-02-20
_audit_creation_method
;
Olex2 1.2
(compiled 2016.11.30 svn.r3356 for OlexSys, GUI svn.r5269)
;
_audit_update_record
;
2017-06-19 deposited with the CCDC.
2018-05-31 downloaded from the CCDC.
;
_cell_angle_alpha 90
_cell_angle_beta 102.22(3)
_cell_angle_gamma 90
_cell_formula_units_Z 2
_cell_length_a 14.239(3)
_cell_length_b 9.3938(19)
_cell_length_c 9.0364(18)
_cell_measurement_reflns_used 3561
_cell_measurement_temperature 173.1500
_cell_measurement_theta_max 27.4798
_cell_measurement_theta_min 2.3061
_cell_volume 1181.3(4)
_computing_cell_refinement 'CrystalClear (Rigaku Inc., 2007)'
_computing_data_collection 'CrystalClear (Rigaku Inc., 2007)'
_computing_data_reduction 'CrystalClear (Rigaku Inc., 2007)'
_computing_molecular_graphics 'Olex2 (Dolomanov et al., 2009)'
_computing_publication_material 'CIFTAB (Sheldrick, 2013)'
_computing_structure_refinement 'ShelXL (Sheldrick, 2014)'
_computing_structure_solution
;
'SHELXT (Sheldrick, 2014)'
;
_diffrn_ambient_temperature 173.1500
_diffrn_detector_area_resol_mean 28.5714
_diffrn_measured_fraction_theta_full 99.7000
_diffrn_measured_fraction_theta_max 27.4798
_diffrn_measurement_details
;
scan:
	Number of images: 360
	           Slice: -110.0000 - 70.0000
	     Image width: 0.5000
	        Exp time: 1.0000
	   Rotation axis: Omega
	           Omega: 0.0000
	             Chi: 45.0000
	             Phi: 90.0000
	             XTD: 44.9071
	          2theta: -19.9667
scan:
	Number of images: 300
	           Slice: -110.0000 - 40.0000
	     Image width: 0.5000
	        Exp time: 1.0000
	   Rotation axis: Omega
	           Omega: 0.0000
	             Chi: 45.0000
	             Phi: 270.0000
	             XTD: 44.9071
	          2theta: -19.9667
;
_diffrn_measurement_device
;
Saturn724+ (2x2 bin mode)
;
_diffrn_measurement_device_details
;
AFC10: Fixed Chi 2 circle
;
_diffrn_measurement_device_type 'MM007-HF CCD(Saturn 724+)'
_diffrn_measurement_method '\w scans at fixed \c = 45\%'
_diffrn_orient_matrix_type d*Trek
_diffrn_orient_matrix_UB_11 0.1089
_diffrn_orient_matrix_UB_12 0.0312
_diffrn_orient_matrix_UB_13 -0.0001
_diffrn_orient_matrix_UB_21 0.0287
_diffrn_orient_matrix_UB_22 -0.1000
_diffrn_orient_matrix_UB_23 0.0225
_diffrn_orient_matrix_UB_31 0.0186
_diffrn_orient_matrix_UB_32 -0.0101
_diffrn_orient_matrix_UB_33 -0.0687
_diffrn_radiation_detector CCD
_diffrn_radiation_monochromator Confocal
_diffrn_radiation_type MoK\a
_diffrn_radiation_wavelength 0.710747
_diffrn_reflns_av_R_equivalents 0.0632
_diffrn_reflns_av_unetI/netI 0.0535
_diffrn_reflns_Laue_measured_fraction_full 0.993
_diffrn_reflns_Laue_measured_fraction_max 0.993
_diffrn_reflns_limit_h_max 18
_diffrn_reflns_limit_h_min -18
_diffrn_reflns_limit_k_max 12
_diffrn_reflns_limit_k_min -11
_diffrn_reflns_limit_l_max 11
_diffrn_reflns_limit_l_min -10
_diffrn_reflns_number 8165
_diffrn_reflns_point_group_measured_fraction_full 0.993
_diffrn_reflns_point_group_measured_fraction_max 0.993
_diffrn_reflns_theta_full 25.242
_diffrn_reflns_theta_max 27.484
_diffrn_reflns_theta_min 1.463
_diffrn_source 'Rotating Anode'
_diffrn_source_current 24.0000
_diffrn_source_power 1.2000
_diffrn_source_voltage 50.0000
_exptl_absorpt_coefficient_mu 0.428
_exptl_absorpt_correction_T_max 1.00000
_exptl_absorpt_correction_T_min 0.07827
_exptl_absorpt_correction_type multi-scan
_exptl_absorpt_process_details 'CrystalClear (Rigaku Inc., 2007)'
_exptl_crystal_colour orange
_exptl_crystal_colour_primary orange
_exptl_crystal_density_diffrn 1.458
_exptl_crystal_description block
_exptl_crystal_F_000 540
_exptl_crystal_size_max 0.248
_exptl_crystal_size_mid 0.203
_exptl_crystal_size_min 0.112
_refine_diff_density_max 0.334
_refine_diff_density_min -0.361
_refine_diff_density_rms 0.079
_refine_ls_extinction_method none
_refine_ls_goodness_of_fit_ref 1.105
_refine_ls_hydrogen_treatment constr
_refine_ls_matrix_type full
_refine_ls_number_parameters 174
_refine_ls_number_reflns 2689
_refine_ls_number_restraints 44
_refine_ls_restrained_S_all 1.166
_refine_ls_R_factor_all 0.0586
_refine_ls_R_factor_gt 0.0510
_refine_ls_shift/su_max 0.002
_refine_ls_shift/su_mean 0.000
_refine_ls_structure_factor_coef Fsqd
_refine_ls_weighting_details 'w=1/[\s^2^(Fo^2^)+(0.0524P)^2^+0.7047P] where P=(Fo^2^+2Fc^2^)/3'
_refine_ls_weighting_scheme calc
_refine_ls_wR_factor_gt 0.1210
_refine_ls_wR_factor_ref 0.1264
_reflns_Friedel_coverage 0.000
_reflns_number_gt 2401
_reflns_number_total 2689
_reflns_threshold_expression 'I > 2\s(I)'
_cod_data_source_file c8tc01584h2.cif
_cod_data_source_block mx5608a
_cod_database_code 7237331
_shelxl_version_number 2013-4
_shelx_space_group_comment
;
The symmetry employed for this shelxl refinement is uniquely defined
by the following loop, which should always be used as a source of
symmetry information in preference to the above space-group names.
They are only intended as comments.
;
_diffrn_number_total 2869
_olex2_refinement_description
;
1. Fixed Uiso
 At 1.2 times of:
  All C(H) groups, All C(H,H) groups
 At 1.5 times of:
  All C(H,H,H) groups
2. Restrained distances
 S1-C4 = S1-C1 = S1A-C2 = S1A-C4
 1.73 with sigma of 0.01
 C4-C3A = C4-C3 = C3-C2 = C3A-C1
 1.38 with sigma of 0.01
3. Uiso/Uaniso restraints and constraints
S1 \\sim C3 \\sim S1A \\sim C3A: within 1.7A with sigma of 0.02 and sigma for
terminal atoms of 0.04
Uanis(S1A) \\sim Ueq, Uanis(C3) \\sim Ueq, Uanis(S1) \\sim Ueq, Uanis(C3A)
\\sim Ueq: with sigma of 0.005 and sigma for terminal atoms of 0.01
4. Others
 Sof(H1B)=Sof(H2B)=Sof(S1A)=Sof(C3A)=Sof(H3A)=1-FVAR(1)
 Sof(S1)=Sof(H1A)=Sof(H2A)=Sof(C3)=Sof(H3)=FVAR(1)
5.a Aromatic/amide H refined with riding coordinates:
 C1(H1A), C1(H1B), C2(H2A), C2(H2B), C3(H3), C6(H6), C7(H7), C9(H9), C10(H10),
 C12(H12), C3A(H3A)
5.b Idealised Me refined as rotating group:
 C14(H14A,H14B,H14C)
;
_olex2_submission_special_instructions 'No special instructions were received'

loop_
_space_group_symop_operation_xyz
'x, y, z'
'-x, y+1/2, -z+1/2'
'-x, -y, -z'
'x, -y-1/2, z-1/2'

loop_
_atom_site_label
_atom_site_type_symbol
_atom_site_fract_x
_atom_site_fract_y
_atom_site_fract_z
_atom_site_U_iso_or_equiv
_atom_site_adp_type
_atom_site_occupancy
_atom_site_site_symmetry_order
_atom_site_calc_flag
_atom_site_refinement_flags_posn
_atom_site_refinement_flags_adp
_atom_site_refinement_flags_occupancy
_atom_site_disorder_assembly
_atom_site_disorder_group
S1 S 0.66864(9) 0.9570(2) 0.7026(2) 0.0274(4) Uani 0.602(3) 1 d D U P A 1
S2 S 0.39955(3) 0.72806(6) 0.54409(6) 0.02722(18) Uani 1 1 d . . . . .
O1 O -0.09388(10) 0.52617(18) 0.73675(17) 0.0312(4) Uani 1 1 d . . . . .
C1 C 0.75477(16) 0.8724(3) 0.6455(3) 0.0390(6) Uani 1 1 d D . . . .
H1A H 0.8181 0.9038 0.6717 0.047 Uiso 0.602(3) 1 calc R . P A 1
H1B H 0.8154 0.9125 0.6774 0.047 Uiso 0.398(3) 1 calc R . P A 2
C2 C 0.73099(16) 0.7562(3) 0.5595(3) 0.0373(6) Uani 1 1 d D . . . .
H2A H 0.7724 0.7004 0.5170 0.045 Uiso 0.602(3) 1 calc R . P A 1
H2B H 0.7781 0.7029 0.5276 0.045 Uiso 0.398(3) 1 calc R . P A 2
C3 C 0.6300(5) 0.7343(9) 0.5452(10) 0.029(2) Uani 0.602(3) 1 d D U P A 1
H3 H 0.5976 0.6569 0.4940 0.035 Uiso 0.602(3) 1 calc R . P A 1
C4 C 0.58383(14) 0.8391(2) 0.6150(2) 0.0255(5) Uani 1 1 d D . . . .
C5 C 0.48365(14) 0.8545(2) 0.6240(2) 0.0235(4) Uani 1 1 d . . . . .
C6 C 0.44136(15) 0.9598(2) 0.6924(2) 0.0272(5) Uani 1 1 d . . . . .
H6 H 0.4747 1.0376 0.7410 0.033 Uiso 1 1 calc R . . . .
C7 C 0.34223(14) 0.9381(2) 0.6816(2) 0.0267(5) Uani 1 1 d . . . . .
H7 H 0.3037 1.0006 0.7222 0.032 Uiso 1 1 calc R . . . .
C8 C 0.30795(13) 0.8167(2) 0.6062(2) 0.0235(4) Uani 1 1 d . . . . .
C9 C 0.21210(14) 0.7584(2) 0.5848(2) 0.0253(5) Uani 1 1 d . . . . .
H9 H 0.1691 0.8054 0.6322 0.030 Uiso 1 1 calc R . . . .
C10 C 0.17947(13) 0.6427(2) 0.5027(2) 0.0250(4) Uani 1 1 d . . . . .
H10 H 0.2187 0.6037 0.4430 0.030 Uiso 1 1 calc R . . . .
C11 C 0.08717(13) 0.5728(2) 0.4996(2) 0.0237(4) Uani 1 1 d . . . . .
C12 C 0.03924(14) 0.5891(2) 0.6193(2) 0.0257(4) Uani 1 1 d . . . . .
H12 H 0.0652 0.6487 0.6998 0.031 Uiso 1 1 calc R . . . .
C13 C -0.04611(13) 0.5180(2) 0.6197(2) 0.0243(4) Uani 1 1 d . . . . .
C14 C -0.06113(16) 0.6294(3) 0.8524(3) 0.0358(5) Uani 1 1 d . . . . .
H14A H -0.0611 0.7219 0.8073 0.054 Uiso 1 1 calc GR . . . .
H14B H 0.0028 0.6058 0.9049 0.054 Uiso 1 1 calc GR . . . .
H14C H -0.1032 0.6299 0.9226 0.054 Uiso 1 1 calc GR . . . .
S1A S 0.61801(18) 0.7097(4) 0.5116(4) 0.0255(6) Uani 0.398(3) 1 d D U P A 2
C3A C 0.6658(5) 0.9207(10) 0.6772(13) 0.031(3) Uani 0.398(3) 1 d D U P A 2
H3A H 0.6622 1.0014 0.7354 0.037 Uiso 0.398(3) 1 calc R . P A 2

loop_
_atom_site_aniso_label
_atom_site_aniso_U_11
_atom_site_aniso_U_22
_atom_site_aniso_U_33
_atom_site_aniso_U_23
_atom_site_aniso_U_13
_atom_site_aniso_U_12
S1 0.0204(5) 0.0322(10) 0.0304(8) -0.0044(7) 0.0072(4) -0.0040(4)
S2 0.0179(2) 0.0260(3) 0.0373(3) -0.0033(2) 0.0050(2) -0.00250(18)
O1 0.0251(7) 0.0386(9) 0.0324(8) -0.0065(7) 0.0116(6) -0.0072(6)
C1 0.0274(11) 0.0485(15) 0.0398(13) 0.0071(12) 0.0043(9) -0.0108(10)
C2 0.0269(11) 0.0423(14) 0.0443(14) 0.0062(12) 0.0108(10) 0.0087(10)
C3 0.025(3) 0.026(3) 0.033(4) -0.006(2) -0.002(2) -0.0116(19)
C4 0.0191(9) 0.0316(12) 0.0254(10) 0.0033(9) 0.0037(7) -0.0040(8)
C5 0.0198(9) 0.0273(11) 0.0227(10) 0.0028(9) 0.0025(7) -0.0036(8)
C6 0.0241(10) 0.0305(12) 0.0269(11) -0.0022(9) 0.0054(8) -0.0073(8)
C7 0.0229(10) 0.0312(12) 0.0267(10) -0.0013(9) 0.0064(8) -0.0032(8)
C8 0.0184(9) 0.0265(11) 0.0255(10) 0.0033(9) 0.0046(7) -0.0011(8)
C9 0.0185(9) 0.0277(11) 0.0297(11) 0.0044(9) 0.0048(8) 0.0019(8)
C10 0.0171(9) 0.0291(12) 0.0291(10) 0.0009(9) 0.0054(7) -0.0010(8)
C11 0.0146(8) 0.0249(11) 0.0314(11) 0.0030(9) 0.0043(7) 0.0007(7)
C12 0.0198(9) 0.0255(11) 0.0310(11) -0.0004(9) 0.0033(8) -0.0008(8)
C13 0.0173(9) 0.0257(11) 0.0302(10) 0.0019(9) 0.0056(7) 0.0025(8)
C14 0.0302(11) 0.0438(14) 0.0354(12) -0.0081(11) 0.0110(9) -0.0039(10)
S1A 0.0175(8) 0.0250(12) 0.0344(14) -0.0048(10) 0.0062(9) -0.0036(8)
C3A 0.052(4) 0.019(4) 0.024(4) -0.009(3) 0.014(3) 0.006(3)

loop_
_atom_type_symbol
_atom_type_description
_atom_type_scat_dispersion_real
_atom_type_scat_dispersion_imag
_atom_type_scat_source
C C 0.0033 0.0016 'International Tables Vol C Tables 4.2.6.8 and 6.1.1.4'
H H 0.0000 0.0000 'International Tables Vol C Tables 4.2.6.8 and 6.1.1.4'
O O 0.0106 0.0060 'International Tables Vol C Tables 4.2.6.8 and 6.1.1.4'
S S 0.1246 0.1234 'International Tables Vol C Tables 4.2.6.8 and 6.1.1.4'

loop_
_geom_angle_atom_site_label_1
_geom_angle_atom_site_label_2
_geom_angle_atom_site_label_3
_geom_angle
_geom_angle_site_symmetry_1
_geom_angle_site_symmetry_3
C1 S1 C4 92.46(15) . .
C5 S2 C8 92.11(10) . .
C13 O1 C14 117.52(16) . .
S1 C1 H1A 121.2 . .
C2 C1 S1 117.67(19) . .
C2 C1 H1A 121.2 . .
C2 C1 H1B 127.8 . .
C2 C1 C3A 104.4(4) . .
C3A C1 H1B 127.8 . .
C1 C2 H2A 126.4 . .
C1 C2 H2B 120.5 . .
C1 C2 C3 107.2(3) . .
C1 C2 S1A 119.0(2) . .
C3 C2 H2A 126.4 . .
S1A C2 H2B 120.5 . .
C2 C3 H3 122.7 . .
C4 C3 C2 114.5(5) . .
C4 C3 H3 122.7 . .
C3 C4 S1 108.1(3) . .
C3 C4 C5 130.7(3) . .
C5 C4 S1 121.14(17) . .
C5 C4 S1A 120.66(18) . .
C3A C4 C5 131.6(4) . .
C3A C4 S1A 107.7(4) . .
C4 C5 S2 120.60(16) . .
C6 C5 S2 110.59(15) . .
C6 C5 C4 128.8(2) . .
C5 C6 H6 123.4 . .
C5 C6 C7 113.17(19) . .
C7 C6 H6 123.4 . .
C6 C7 H7 123.1 . .
C8 C7 C6 113.74(19) . .
C8 C7 H7 123.1 . .
C7 C8 S2 110.38(15) . .
C7 C8 C9 127.67(19) . .
C9 C8 S2 121.84(17) . .
C8 C9 H9 117.0 . .
C10 C9 C8 126.0(2) . .
C10 C9 H9 117.0 . .
C9 C10 H10 117.3 . .
C9 C10 C11 125.34(19) . .
C11 C10 H10 117.3 . .
C12 C11 C10 121.10(19) . .
C13 C11 C10 120.98(19) 3_566 .
C13 C11 C12 117.85(18) 3_566 .
C11 C12 H12 119.4 . .
C13 C12 C11 121.2(2) . .
C13 C12 H12 119.4 . .
O1 C13 C11 115.56(17) . 3_566
O1 C13 C12 123.45(19) . .
C12 C13 C11 120.94(19) . 3_566
O1 C14 H14A 109.5 . .
O1 C14 H14B 109.5 . .
O1 C14 H14C 109.5 . .
H14A C14 H14B 109.5 . .
H14A C14 H14C 109.5 . .
H14B C14 H14C 109.5 . .
C2 S1A C4 92.5(2) . .
C1 C3A H3A 121.9 . .
C4 C3A C1 116.2(5) . .
C4 C3A H3A 121.9 . .

loop_
_geom_bond_atom_site_label_1
_geom_bond_atom_site_label_2
_geom_bond_distance
_geom_bond_site_symmetry_2
S1 C1 1.634(3) .
S1 C4 1.704(3) .
S2 C5 1.732(2) .
S2 C8 1.738(2) .
O1 C13 1.376(2) .
O1 C14 1.430(3) .
C1 H1A 0.9300 .
C1 H1B 0.9300 .
C1 C2 1.341(4) .
C1 C3A 1.431(7) .
C2 H2A 0.9300 .
C2 H2B 0.9300 .
C2 C3 1.431(7) .
C2 S1A 1.635(4) .
C3 H3 0.9300 .
C3 C4 1.406(7) .
C4 C5 1.453(3) .
C4 S1A 1.668(4) .
C4 C3A 1.409(7) .
C5 C6 1.371(3) .
C6 H6 0.9300 .
C6 C7 1.409(3) .
C7 H7 0.9300 .
C7 C8 1.364(3) .
C8 C9 1.445(3) .
C9 H9 0.9300 .
C9 C10 1.342(3) .
C10 H10 0.9300 .
C10 C11 1.464(3) .
C11 C12 1.404(3) .
C11 C13 1.401(3) 3_566
C12 H12 0.9300 .
C12 C13 1.387(3) .
C13 C11 1.401(3) 3_566
C14 H14A 0.9600 .
C14 H14B 0.9600 .
C14 H14C 0.9600 .
C3A H3A 0.9300 .
